data_7010872
loop_
_publ_author_name
'Berenguer, Jes\'us R.'
'Forni\'es, Juan'
'Lalinde, Elena'
'Mart\'in, Antonio'
'Serrano, Blanca'

_publ_section_title
;
 Preparation and characterisation of neutral double- and mono-alkynyl
 bridged diplatinum complexes&#x2020;
;
_journal_issue 19
_journal_name_full 'Journal of the Chemical Society, Dalton Transactions'
_journal_page_first 2926
_journal_paper_doi 10.1039/b104783n
_journal_year 2001
_chemical_compound_source 'Local laboratory'
_chemical_formula_moiety 'C79 H54 Cl2 F10 O2 P2 Pt2 '
_chemical_formula_sum 'C79 H54 Cl2 F10 O2 P2 Pt2'
_chemical_formula_weight 3157.049
_chemical_name_systematic
;
?
;
_space_group_IT_number 15
_symmetry_cell_setting monoclinic
_symmetry_space_group_name_Hall '-C 2yc'
_symmetry_space_group_name_H-M 'C 1 2/c 1'
_atom_sites_solution_hydrogens geom
_atom_sites_solution_primary vecmap
_atom_sites_solution_secondary difmap
_audit_creation_method maXus
_cell_angle_alpha 90.00
_cell_angle_beta 91.3030(10)
_cell_angle_gamma 90.00
_cell_formula_units_Z 4
_cell_length_a 24.0547(4)
_cell_length_b 13.5278(2)
_cell_length_c 20.3500(3)
_cell_measurement_reflns_used 6671
_cell_measurement_temperature 173
_cell_volume 6620.32(18)
_computing_data_collection KappaCCD
_computing_data_reduction 'Denzo and Scalepak (Otwinowski & Minor, 1997)'
_computing_structure_solution 'DIRDIF (Buerskens et al., 1992)'
_diffrn_measured_fraction_theta_full 0.993
_diffrn_measured_fraction_theta_max 0.993
_diffrn_measurement_device KappaCCD
_diffrn_orient_matrix_type X==UH
_diffrn_orient_matrix_UB_11 -0.02150
_diffrn_orient_matrix_UB_12 0.03390
_diffrn_orient_matrix_UB_13 0.01085
_diffrn_orient_matrix_UB_21 -0.04393
_diffrn_orient_matrix_UB_22 -0.04150
_diffrn_orient_matrix_UB_23 0.04258
_diffrn_orient_matrix_UB_31 0.02970
_diffrn_orient_matrix_UB_32 0.00792
_diffrn_orient_matrix_UB_33 0.03836
_diffrn_radiation_source 'fine-focus sealed tube'
_diffrn_radiation_type ' MoK\a'
_diffrn_radiation_wavelength_id all
_diffrn_reflns_limit_h_max 31
_diffrn_reflns_limit_h_min 0
_diffrn_reflns_limit_k_max 17
_diffrn_reflns_limit_k_min 0
_diffrn_reflns_limit_l_max 26
_diffrn_reflns_limit_l_min -26
_diffrn_reflns_number 8174
_diffrn_reflns_theta_full 27.89
_diffrn_reflns_theta_max 27.89
_exptl_absorpt_coefficient_mu 4.429
_exptl_absorpt_correction_type none
_exptl_crystal_colour Colourless
_exptl_crystal_density_diffrn 3.167
_exptl_crystal_density_method 'not measured'
_exptl_crystal_description rod
_refine_diff_density_max 1.300
_refine_diff_density_min -1.321
_refine_diff_density_rms 0.112
_refine_ls_extinction_method none
_refine_ls_goodness_of_fit_ref 1.355
_refine_ls_hydrogen_treatment mixed
_refine_ls_matrix_type full
_refine_ls_number_parameters 442
_refine_ls_number_reflns 7849
_refine_ls_number_restraints 0
_refine_ls_restrained_S_all 1.355
_refine_ls_R_factor_all 0.0363
_refine_ls_R_factor_gt 0.0273
_refine_ls_shift/su_max 0.002
_refine_ls_shift/su_mean 0.000
_refine_ls_structure_factor_coef Fsqd
_refine_ls_weighting_details 'calc w==1/[\s^2^(Fo^2^)+(0.0203P)^2^+0.0000P] where P==(Fo^2^+2Fc^2^)/3'
_refine_ls_weighting_scheme calc
_refine_ls_wR_factor_gt 0.0594
_refine_ls_wR_factor_ref 0.0620
_reflns_number_gt 6748
_reflns_number_total 7849
_reflns_threshold_expression >2sigma(I)
_cod_data_source_file b104783n.txt
_cod_data_source_block 8
_cod_depositor_comments
;
The following automatic conversions were performed:
'_symmetry_cell_setting' value 'Monoclinic' changed to 'monoclinic'
according to '/home/saulius/struct/CIF-dictionaries/cif_core.dic'
dictionary named 'cif_core.dic' version 2.4.1 from 2010-06-29.

Automatic conversion script
Id: cif_fix_enum 1527 2010-12-29 10:47:43Z saulius 
;
_cod_original_cell_volume 6620.3(2)
_cod_original_sg_symbol_H-M 'C 2/c         '
_cod_original_formula_sum 'C79 H54 Cl2 F10 O2 P2 Pt2 '
_cod_database_code 7010872

loop_
_symmetry_equiv_pos_as_xyz
+X,+Y,+Z
-X,-Y,-Z
'-X+ 1/2,-Y+ 1/2,-Z'
'+X+ 1/2,+Y+ 1/2,+Z'
'-X,+Y,-Z+ 1/2'
'+X,-Y,+Z+ 1/2'
'+X+ 1/2,-Y+ 1/2,+Z+ 1/2'
'-X+ 1/2,+Y+ 1/2,-Z+ 1/2'

loop_
_atom_site_label
_atom_site_type_symbol
_atom_site_fract_x
_atom_site_fract_y
_atom_site_fract_z
_atom_site_U_iso_or_equiv
_atom_site_adp_type
_atom_site_occupancy
_atom_site_symmetry_multiplicity
_atom_site_calc_flag
_atom_site_refinement_flags
_atom_site_disorder_assembly
_atom_site_disorder_group
Pt1 Pt 0.483932(4) 0.310831(8) 0.168049(5) 0.01646(4) Uani 1 1 d . . .
P1 P 0.40364(3) 0.25457(6) 0.12221(3) 0.01853(16) Uani 1 1 d . . .
Cl1 Cl 0.03418(5) 0.44268(9) 0.31047(5) 0.0608(3) Uani 1 1 d . . .
F1 F 0.47900(7) 0.40584(13) 0.02353(7) 0.0264(4) Uani 1 1 d . . .
F2 F 0.53443(8) 0.36825(15) -0.08671(8) 0.0376(5) Uani 1 1 d . . .
F3 F 0.61180(8) 0.22139(17) -0.08851(9) 0.0443(5) Uani 1 1 d . . .
F4 F 0.63270(8) 0.11184(15) 0.02153(9) 0.0392(5) Uani 1 1 d . . .
F5 F 0.57492(7) 0.14420(14) 0.13056(8) 0.0316(4) Uani 1 1 d . . .
O1 O 0.43137(9) 0.49230(17) 0.40342(10) 0.0250(5) Uani 1 1 d . . .
H1 H 0.4581(14) 0.529(3) 0.3949(15) 0.033(10) Uiso 1 1 d . . .
C1 C 0.44826(11) 0.3519(2) 0.25240(13) 0.0183(6) Uani 1 1 d . . .
C2 C 0.43549(11) 0.3925(2) 0.30440(13) 0.0194(6) Uani 1 1 d . . .
C3 C 0.40098(11) 0.4578(2) 0.34687(12) 0.0190(6) Uani 1 1 d . . .
C4 C 0.38274(11) 0.5478(2) 0.30644(12) 0.0194(6) Uani 1 1 d . . .
C5 C 0.42279(13) 0.6011(2) 0.27362(15) 0.0307(8) Uani 1 1 d . . .
H5 H 0.4591 0.5777 0.2729 0.037 Uiso 1 1 calc R . .
C6 C 0.40916(16) 0.6888(3) 0.24195(17) 0.0384(9) Uani 1 1 d . . .
H6 H 0.4365 0.7238 0.2203 0.046 Uiso 1 1 calc R . .
C7 C 0.35521(15) 0.7247(3) 0.24231(15) 0.0339(8) Uani 1 1 d . . .
H7 H 0.3461 0.7835 0.2210 0.041 Uiso 1 1 calc R . .
C8 C 0.31546(14) 0.6721(3) 0.27461(16) 0.0332(8) Uani 1 1 d . . .
H8 H 0.2792 0.6959 0.2755 0.040 Uiso 1 1 calc R . .
C9 C 0.32872(12) 0.5837(2) 0.30606(14) 0.0269(7) Uani 1 1 d . . .
H9 H 0.3011 0.5483 0.3270 0.032 Uiso 1 1 calc R . .
C10 C 0.35157(11) 0.3994(2) 0.37307(13) 0.0195(6) Uani 1 1 d . . .
C11 C 0.32328(13) 0.3326(2) 0.33359(15) 0.0269(7) Uani 1 1 d . . .
H11 H 0.3351 0.3215 0.2910 0.032 Uiso 1 1 calc R . .
C12 C 0.27746(13) 0.2818(3) 0.35627(17) 0.0328(8) Uani 1 1 d . . .
H12 H 0.2596 0.2353 0.3295 0.039 Uiso 1 1 calc R . .
C13 C 0.25854(14) 0.3001(3) 0.41835(17) 0.0345(8) Uani 1 1 d . . .
H13 H 0.2276 0.2667 0.4337 0.041 Uiso 1 1 calc R . .
C14 C 0.28570(14) 0.3681(3) 0.45754(15) 0.0339(8) Uani 1 1 d . . .
H14 H 0.2725 0.3813 0.4992 0.041 Uiso 1 1 calc R . .
C15 C 0.33240(12) 0.4175(2) 0.43614(13) 0.0272(7) Uani 1 1 d . . .
H15 H 0.3508 0.4623 0.4636 0.033 Uiso 1 1 calc R . .
C16 C 0.52566(12) 0.2778(2) 0.08282(13) 0.0194(6) Uani 1 1 d . . .
C17 C 0.51699(12) 0.3320(2) 0.02537(14) 0.0214(6) Uani 1 1 d . . .
C18 C 0.54489(13) 0.3135(2) -0.03212(14) 0.0251(7) Uani 1 1 d . . .
C19 C 0.58354(13) 0.2392(3) -0.03341(14) 0.0274(7) Uani 1 1 d . . .
C20 C 0.59371(13) 0.1842(2) 0.02208(15) 0.0267(7) Uani 1 1 d . . .
C21 C 0.56417(12) 0.2046(2) 0.07790(14) 0.0215(7) Uani 1 1 d . . .
C22 C 0.37088(12) 0.1501(2) 0.16311(14) 0.0223(6) Uani 1 1 d . . .
C23 C 0.33920(13) 0.0813(3) 0.12779(14) 0.0287(7) Uani 1 1 d . . .
H23 H 0.3366 0.0860 0.0822 0.034 Uiso 1 1 calc R . .
C24 C 0.31150(13) 0.0063(2) 0.15939(15) 0.0314(7) Uani 1 1 d . . .
H24 H 0.2912 -0.0401 0.1351 0.038 Uiso 1 1 calc R . .
C25 C 0.31396(13) 0.0002(3) 0.22753(15) 0.0311(7) Uani 1 1 d . . .
H25 H 0.2946 -0.0492 0.2491 0.037 Uiso 1 1 calc R . .
C26 C 0.34507(13) 0.0673(3) 0.26275(15) 0.0290(7) Uani 1 1 d . . .
H26 H 0.3470 0.0630 0.3084 0.035 Uiso 1 1 calc R . .
C27 C 0.37389(12) 0.1420(2) 0.23110(14) 0.0253(7) Uani 1 1 d . . .
H27 H 0.3952 0.1867 0.2556 0.030 Uiso 1 1 calc R . .
C28 C 0.40769(12) 0.2123(2) 0.03729(14) 0.0218(7) Uani 1 1 d . . .
C29 C 0.38515(13) 0.2671(3) -0.01466(14) 0.0272(7) Uani 1 1 d . . .
H29 H 0.3659 0.3254 -0.0067 0.033 Uiso 1 1 calc R . .
C30 C 0.39161(15) 0.2340(3) -0.07825(16) 0.0369(8) Uani 1 1 d . . .
H30 H 0.3768 0.2707 -0.1131 0.044 Uiso 1 1 calc R . .
C31 C 0.41939(15) 0.1483(3) -0.09083(15) 0.0367(8) Uani 1 1 d . . .
H31 H 0.4233 0.1270 -0.1339 0.044 Uiso 1 1 calc R . .
C32 C 0.44175(14) 0.0930(3) -0.03948(14) 0.0337(8) Uani 1 1 d . . .
H32 H 0.4605 0.0344 -0.0480 0.040 Uiso 1 1 calc R . .
C33 C 0.43614(12) 0.1251(2) 0.02488(14) 0.0255(7) Uani 1 1 d . . .
H33 H 0.4513 0.0884 0.0595 0.031 Uiso 1 1 calc R . .
C34 C 0.35006(12) 0.3501(2) 0.12111(13) 0.0234(6) Uani 1 1 d . . .
C35 C 0.36521(13) 0.4485(2) 0.12559(14) 0.0282(7) Uani 1 1 d . . .
H35 H 0.4026 0.4655 0.1302 0.034 Uiso 1 1 calc R . .
C36 C 0.32504(15) 0.5218(3) 0.12322(14) 0.0341(8) Uani 1 1 d . . .
H36 H 0.3356 0.5878 0.1264 0.041 Uiso 1 1 calc R . .
C37 C 0.26971(14) 0.4976(3) 0.11624(15) 0.0391(9) Uani 1 1 d . . .
H37 H 0.2428 0.5471 0.1148 0.047 Uiso 1 1 calc R . .
C38 C 0.25427(14) 0.4000(3) 0.11142(18) 0.0438(9) Uani 1 1 d . . .
H38 H 0.2169 0.3834 0.1067 0.053 Uiso 1 1 calc R . .
C39 C 0.29419(14) 0.3260(3) 0.11360(18) 0.0374(9) Uani 1 1 d . . .
H39 H 0.2835 0.2601 0.1100 0.045 Uiso 1 1 calc R . .
C40 C 0.0000 0.5131(5) 0.2500 0.0698(19) Uani 1 2 d S . .
H40A H -0.0269 0.5554 0.2709 0.084 Uiso 0.50 1 calc PR . .
H40B H 0.0269 0.5554 0.2291 0.084 Uiso 0.50 1 calc PR . .

loop_
_atom_site_aniso_label
_atom_site_aniso_U_11
_atom_site_aniso_U_22
_atom_site_aniso_U_33
_atom_site_aniso_U_23
_atom_site_aniso_U_13
_atom_site_aniso_U_12
Pt1 0.01571(6) 0.01688(7) 0.01680(7) -0.00089(4) 0.00062(4) -0.00091(4)
P1 0.0178(4) 0.0182(4) 0.0195(4) -0.0024(3) -0.0009(3) -0.0016(3)
Cl1 0.0604(7) 0.0539(7) 0.0684(6) 0.0090(6) 0.0037(5) -0.0079(6)
F1 0.0245(9) 0.0266(11) 0.0283(9) 0.0028(8) 0.0011(7) 0.0025(7)
F2 0.0440(12) 0.0460(14) 0.0229(9) 0.0105(9) 0.0047(8) 0.0033(10)
F3 0.0425(13) 0.0603(15) 0.0307(10) -0.0033(10) 0.0166(9) 0.0090(11)
F4 0.0371(11) 0.0368(13) 0.0441(11) -0.0036(9) 0.0094(9) 0.0159(9)
F5 0.0395(11) 0.0305(11) 0.0249(9) 0.0033(8) -0.0003(8) 0.0078(9)
O1 0.0232(12) 0.0280(13) 0.0235(11) -0.0085(10) -0.0054(8) -0.0005(10)
C1 0.0148(14) 0.0191(16) 0.0209(14) 0.0020(12) -0.0016(11) 0.0018(12)
C2 0.0171(14) 0.0182(16) 0.0229(15) 0.0059(12) -0.0013(11) 0.0035(11)
C3 0.0178(14) 0.0194(16) 0.0197(14) -0.0037(12) 0.0004(10) 0.0003(11)
C4 0.0217(15) 0.0171(16) 0.0194(14) -0.0031(12) -0.0004(11) 0.0036(12)
C5 0.0295(18) 0.0247(19) 0.0383(18) 0.0036(15) 0.0100(14) 0.0046(14)
C6 0.046(2) 0.031(2) 0.038(2) 0.0068(16) 0.0132(16) -0.0010(17)
C7 0.051(2) 0.0225(18) 0.0280(17) 0.0037(15) -0.0003(15) 0.0109(16)
C8 0.0296(19) 0.038(2) 0.0322(18) 0.0053(15) -0.0026(14) 0.0112(15)
C9 0.0221(16) 0.0307(19) 0.0279(16) 0.0014(14) -0.0019(12) 0.0026(14)
C10 0.0180(14) 0.0198(16) 0.0207(14) 0.0010(12) -0.0003(11) 0.0036(11)
C11 0.0226(17) 0.0281(19) 0.0300(17) -0.0046(14) 0.0012(13) 0.0013(13)
C12 0.0234(17) 0.0271(19) 0.048(2) -0.0010(16) -0.0029(14) -0.0015(14)
C13 0.0227(17) 0.035(2) 0.046(2) 0.0155(16) 0.0053(14) -0.0014(14)
C14 0.0342(19) 0.039(2) 0.0287(17) 0.0060(16) 0.0101(14) 0.0030(16)
C15 0.0278(17) 0.0309(19) 0.0229(15) -0.0014(14) 0.0029(12) 0.0022(14)
C16 0.0193(15) 0.0212(16) 0.0179(14) -0.0020(12) 0.0040(11) -0.0021(12)
C17 0.0199(15) 0.0204(17) 0.0237(15) -0.0042(12) -0.0017(11) -0.0034(12)
C18 0.0252(17) 0.0311(19) 0.0190(14) 0.0022(13) -0.0005(11) -0.0036(14)
C19 0.0272(17) 0.036(2) 0.0194(15) 0.0009(14) 0.0058(12) -0.0021(15)
C20 0.0236(17) 0.0257(19) 0.0309(17) -0.0077(14) 0.0046(13) 0.0048(13)
C21 0.0251(16) 0.0218(18) 0.0173(14) 0.0008(12) -0.0023(11) -0.0021(12)
C22 0.0192(15) 0.0197(16) 0.0281(16) 0.0006(13) 0.0022(12) -0.0010(12)
C23 0.0265(17) 0.034(2) 0.0260(16) 0.0001(14) -0.0011(12) -0.0073(14)
C24 0.0305(18) 0.0226(18) 0.0410(18) -0.0038(15) 0.0013(14) -0.0122(14)
C25 0.0278(18) 0.0238(19) 0.0419(19) 0.0062(15) 0.0079(14) -0.0048(14)
C26 0.0304(18) 0.0287(19) 0.0281(16) 0.0058(15) 0.0031(13) -0.0025(15)
C27 0.0264(17) 0.0210(17) 0.0286(16) -0.0004(14) 0.0006(12) -0.0028(13)
C28 0.0211(16) 0.0225(17) 0.0218(15) -0.0031(12) 0.0010(11) -0.0079(12)
C29 0.0290(18) 0.0250(19) 0.0273(16) 0.0005(14) -0.0045(12) -0.0011(14)
C30 0.044(2) 0.043(2) 0.0237(17) -0.0004(16) -0.0076(14) -0.0018(18)
C31 0.044(2) 0.044(2) 0.0222(16) -0.0076(16) 0.0019(14) -0.0048(18)
C32 0.037(2) 0.032(2) 0.0319(17) -0.0103(15) 0.0050(14) 0.0006(15)
C33 0.0271(17) 0.0255(18) 0.0240(15) -0.0014(13) 0.0003(12) -0.0002(14)
C34 0.0207(16) 0.0270(18) 0.0224(15) -0.0020(13) 0.0007(11) 0.0021(13)
C35 0.0280(17) 0.0248(19) 0.0315(16) -0.0016(14) -0.0043(13) 0.0020(14)
C36 0.048(2) 0.0228(19) 0.0314(17) -0.0029(14) -0.0050(15) 0.0085(16)
C37 0.037(2) 0.040(2) 0.0411(19) 0.0016(17) 0.0093(15) 0.0171(17)
C38 0.0222(18) 0.045(2) 0.065(2) 0.006(2) 0.0071(16) 0.0028(16)
C39 0.0225(18) 0.029(2) 0.060(2) 0.0022(17) 0.0007(16) 0.0015(14)
C40 0.063(4) 0.037(4) 0.108(5) 0.000 -0.027(4) 0.000

loop_
_atom_type_symbol
_atom_type_description
_atom_type_scat_dispersion_real
_atom_type_scat_dispersion_imag
_atom_type_scat_source
C C 0.0033 0.0016 'International Tables Vol C Tables 4.2.6.8 and 6.1.1.4'
H H 0.0000 0.0000 'International Tables Vol C Tables 4.2.6.8 and 6.1.1.4'
O O 0.0106 0.0060 'International Tables Vol C Tables 4.2.6.8 and 6.1.1.4'
Pt Pt -1.7033 8.3905 'International Tables Vol C Tables 4.2.6.8 and 6.1.1.4'
F F 0.0171 0.0103 'International Tables Vol C Tables 4.2.6.8 and 6.1.1.4'
P P 0.1023 0.0942 'International Tables Vol C Tables 4.2.6.8 and 6.1.1.4'
Cl Cl 0.1484 0.1585 'International Tables Vol C Tables 4.2.6.8 and 6.1.1.4'

loop_
_diffrn_radiation_wavelength
0.71073

loop_
_geom_angle_atom_site_label_1
_geom_angle_atom_site_label_2
_geom_angle_atom_site_label_3
_geom_angle
_geom_angle_site_symmetry_1
_geom_angle_site_symmetry_3
_geom_angle_publ_flag
C1 Pt1 C16 175.12(11) . . ?
C1 Pt1 P1 93.91(8) . . ?
C16 Pt1 P1 90.44(8) . . ?
C1 Pt1 C2 91.88(10) . 2_655 ?
C16 Pt1 C2 83.42(10) . 2_655 ?
P1 Pt1 C2 167.23(7) . 2_655 ?
C1 Pt1 C1 69.42(12) . 2_655 ?
C16 Pt1 C1 106.68(10) . 2_655 ?
P1 Pt1 C1 160.50(7) . 2_655 ?
C2 Pt1 C1 30.98(9) 2_655 2_655 ?
C34 P1 C28 105.24(14) . . ?
C34 P1 C22 103.96(14) . . ?
C28 P1 C22 102.83(14) . . ?
C34 P1 Pt1 111.33(11) . . ?
C28 P1 Pt1 115.67(10) . . ?
C22 P1 Pt1 116.50(10) . . ?
C3 O1 H1 114(2) . . ?
C2 C1 Pt1 166.0(3) . . ?
C2 C1 Pt1 72.31(17) . 2_655 ?
Pt1 C1 Pt1 102.73(11) . 2_655 ?
C1 C2 C3 154.9(3) . . ?
C1 C2 Pt1 76.71(18) . 2_655 ?
C3 C2 Pt1 128.30(19) . 2_655 ?
O1 C3 C2 112.2(2) . . ?
O1 C3 C4 108.0(2) . . ?
C2 C3 C4 108.4(2) . . ?
O1 C3 C10 106.0(2) . . ?
C2 C3 C10 110.0(2) . . ?
C4 C3 C10 112.5(2) . . ?
C5 C4 C9 118.4(3) . . ?
C5 C4 C3 118.7(3) . . ?
C9 C4 C3 122.7(2) . . ?
C6 C5 C4 120.6(3) . . ?
C6 C5 H5 119.7 . . ?
C4 C5 H5 119.7 . . ?
C5 C6 C7 120.6(3) . . ?
C5 C6 H6 119.7 . . ?
C7 C6 H6 119.7 . . ?
C8 C7 C6 118.9(3) . . ?
C8 C7 H7 120.5 . . ?
C6 C7 H7 120.5 . . ?
C7 C8 C9 120.8(3) . . ?
C7 C8 H8 119.6 . . ?
C9 C8 H8 119.6 . . ?
C4 C9 C8 120.6(3) . . ?
C4 C9 H9 119.7 . . ?
C8 C9 H9 119.7 . . ?
C11 C10 C15 118.8(3) . . ?
C11 C10 C3 120.7(2) . . ?
C15 C10 C3 120.4(3) . . ?
C10 C11 C12 121.1(3) . . ?
C10 C11 H11 119.4 . . ?
C12 C11 H11 119.4 . . ?
C13 C12 C11 119.9(3) . . ?
C13 C12 H12 120.1 . . ?
C11 C12 H12 120.1 . . ?
C14 C13 C12 119.4(3) . . ?
C14 C13 H13 120.3 . . ?
C12 C13 H13 120.3 . . ?
C13 C14 C15 121.3(3) . . ?
C13 C14 H14 119.4 . . ?
C15 C14 H14 119.4 . . ?
C14 C15 C10 119.5(3) . . ?
C14 C15 H15 120.3 . . ?
C10 C15 H15 120.3 . . ?
C21 C16 C17 114.3(3) . . ?
C21 C16 Pt1 124.2(2) . . ?
C17 C16 Pt1 121.5(2) . . ?
F1 C17 C18 116.7(3) . . ?
F1 C17 C16 120.0(2) . . ?
C18 C17 C16 123.2(3) . . ?
F2 C18 C19 119.9(3) . . ?
F2 C18 C17 120.6(3) . . ?
C19 C18 C17 119.4(3) . . ?
F3 C19 C18 120.2(3) . . ?
F3 C19 C20 120.4(3) . . ?
C18 C19 C20 119.4(3) . . ?
F4 C20 C19 119.7(3) . . ?
F4 C20 C21 121.3(3) . . ?
C19 C20 C21 119.0(3) . . ?
C16 C21 F5 119.6(2) . . ?
C16 C21 C20 124.7(3) . . ?
F5 C21 C20 115.7(3) . . ?
C27 C22 C23 118.5(3) . . ?
C27 C22 P1 120.1(2) . . ?
C23 C22 P1 121.2(2) . . ?
C24 C23 C22 121.0(3) . . ?
C24 C23 H23 119.5 . . ?
C22 C23 H23 119.5 . . ?
C23 C24 C25 119.9(3) . . ?
C23 C24 H24 120.1 . . ?
C25 C24 H24 120.1 . . ?
C26 C25 C24 119.6(3) . . ?
C26 C25 H25 120.2 . . ?
C24 C25 H25 120.2 . . ?
C25 C26 C27 120.8(3) . . ?
C25 C26 H26 119.6 . . ?
C27 C26 H26 119.6 . . ?
C22 C27 C26 120.2(3) . . ?
C22 C27 H27 119.9 . . ?
C26 C27 H27 119.9 . . ?
C33 C28 C29 119.9(3) . . ?
C33 C28 P1 118.4(2) . . ?
C29 C28 P1 121.6(2) . . ?
C30 C29 C28 119.3(3) . . ?
C30 C29 H29 120.4 . . ?
C28 C29 H29 120.4 . . ?
C31 C30 C29 121.1(3) . . ?
C31 C30 H30 119.4 . . ?
C29 C30 H30 119.4 . . ?
C30 C31 C32 120.1(3) . . ?
C30 C31 H31 120.0 . . ?
C32 C31 H31 120.0 . . ?
C31 C32 C33 119.9(3) . . ?
C31 C32 H32 120.0 . . ?
C33 C32 H32 120.0 . . ?
C32 C33 C28 119.7(3) . . ?
C32 C33 H33 120.1 . . ?
C28 C33 H33 120.1 . . ?
C35 C34 C39 119.1(3) . . ?
C35 C34 P1 119.7(2) . . ?
C39 C34 P1 121.1(3) . . ?
C34 C35 C36 120.3(3) . . ?
C34 C35 H35 119.8 . . ?
C36 C35 H35 119.8 . . ?
C37 C36 C35 120.4(3) . . ?
C37 C36 H36 119.8 . . ?
C35 C36 H36 119.8 . . ?
C36 C37 C38 119.7(3) . . ?
C36 C37 H37 120.2 . . ?
C38 C37 H37 120.2 . . ?
C37 C38 C39 120.3(3) . . ?
C37 C38 H38 119.8 . . ?
C39 C38 H38 119.8 . . ?
C38 C39 C34 120.1(3) . . ?
C38 C39 H39 119.9 . . ?
C34 C39 H39 119.9 . . ?
Cl1 C40 Cl1 113.9(4) 2 . ?
Cl1 C40 H40A 108.8 2 . ?
Cl1 C40 H40A 108.8 . . ?
Cl1 C40 H40B 108.8 2 . ?
Cl1 C40 H40B 108.8 . . ?
H40A C40 H40B 107.7 . . ?

loop_
_geom_bond_atom_site_label_1
_geom_bond_atom_site_label_2
_geom_bond_distance
_geom_bond_site_symmetry_2
_geom_bond_publ_flag
Pt1 C1 2.015(3) . ?
Pt1 C16 2.072(3) . ?
Pt1 P1 2.2578(7) . ?
Pt1 C2 2.289(3) 2_655 ?
Pt1 C1 2.339(3) 2_655 ?
P1 C34 1.825(3) . ?
P1 C28 1.825(3) . ?
P1 C22 1.828(3) . ?
Cl1 C40 1.747(4) . ?
F1 C17 1.354(3) . ?
F2 C18 1.354(3) . ?
F3 C19 1.346(3) . ?
F4 C20 1.356(3) . ?
F5 C21 1.367(3) . ?
O1 C3 1.428(3) . ?
O1 H1 0.84(3) . ?
C1 C2 1.237(4) . ?
C1 Pt1 2.339(3) 2_655 ?
C2 C3 1.500(4) . ?
C2 Pt1 2.289(3) 2_655 ?
C3 C4 1.528(4) . ?
C3 C10 1.532(4) . ?
C4 C5 1.387(4) . ?
C4 C9 1.388(4) . ?
C5 C6 1.386(4) . ?
C5 H5 0.9300 . ?
C6 C7 1.386(5) . ?
C6 H6 0.9300 . ?
C7 C8 1.372(5) . ?
C7 H7 0.9300 . ?
C8 C9 1.390(4) . ?
C8 H8 0.9300 . ?
C9 H9 0.9300 . ?
C10 C11 1.379(4) . ?
C10 C15 1.395(4) . ?
C11 C12 1.387(4) . ?
C11 H11 0.9300 . ?
C12 C13 1.375(5) . ?
C12 H12 0.9300 . ?
C13 C14 1.373(5) . ?
C13 H13 0.9300 . ?
C14 C15 1.386(4) . ?
C14 H14 0.9300 . ?
C15 H15 0.9300 . ?
C16 C21 1.362(4) . ?
C16 C17 1.392(4) . ?
C17 C18 1.385(4) . ?
C18 C19 1.370(4) . ?
C19 C20 1.370(4) . ?
C20 C21 1.381(4) . ?
C22 C27 1.388(4) . ?
C22 C23 1.392(4) . ?
C23 C24 1.381(4) . ?
C23 H23 0.9300 . ?
C24 C25 1.389(4) . ?
C24 H24 0.9300 . ?
C25 C26 1.369(4) . ?
C25 H25 0.9300 . ?
C26 C27 1.392(4) . ?
C26 H26 0.9300 . ?
C27 H27 0.9300 . ?
C28 C33 1.390(4) . ?
C28 C29 1.391(4) . ?
C29 C30 1.382(4) . ?
C29 H29 0.9300 . ?
C30 C31 1.366(5) . ?
C30 H30 0.9300 . ?
C31 C32 1.384(5) . ?
C31 H31 0.9300 . ?
C32 C33 1.389(4) . ?
C32 H32 0.9300 . ?
C33 H33 0.9300 . ?
C34 C35 1.383(4) . ?
C34 C39 1.388(4) . ?
C35 C36 1.385(4) . ?
C35 H35 0.9300 . ?
C36 C37 1.375(5) . ?
C36 H36 0.9300 . ?
C37 C38 1.375(5) . ?
C37 H37 0.9300 . ?
C38 C39 1.387(5) . ?
C38 H38 0.9300 . ?
C39 H39 0.9300 . ?
C40 Cl1 1.747(4) 2 ?
C40 H40A 0.9700 . ?
C40 H40B 0.9700 . ?
